data_4322097
loop_
_publ_author_name
'Matthias Westerhausen'
'Matthias H. Digeser'
'Heinrich N\"oth'
'Werner Ponikwar'
'Thomas Seifert'
'Kurt Polborn'

_publ_contact_author
;
    Matthias Westerhausen
    Institut fuer Anorganische Chemie
    Ludwig-Maximilians-Universitaet Muenchen
    Meiserstr. 1
    D-80333 Muenchen
    Germany
;
_publ_contact_author_email maw@anorg.chemie.uni-muenchen.de
_publ_contact_author_fax '+49 (89) 5902 578'
_publ_contact_author_phone '+49 (89) 5902 638'
_publ_section_title
;
 2,5-Diphenyl-3,4-bis(trimethylsilyl)-1-phosphacyclopentadienide as a
 Ligand at Calcium, Strontium, and Tin(II)
;
_journal_name_full 'Inorganic Chemistry'
_journal_page_first 3207
_journal_page_last 3214
_journal_paper_doi 10.1021/ic981132k
_journal_volume 38
_journal_year 1999
_chemical_formula_sum 'C44 H56 P2 Si4 Sn'
_chemical_formula_weight 877.88
_chemical_melting_point 472(2)
_chemical_name_systematic
; 
 Bis(2,5-diphenyl-3,4-bis(trimethylsilyl)phosphacyclopentadienyl Tin(II) 
;
_space_group_IT_number 2
_symmetry_cell_setting triclinic
_symmetry_space_group_name_Hall '-P 1'
_symmetry_space_group_name_H-M 'P -1'
_atom_sites_solution_hydrogens geom
_atom_sites_solution_primary direct
_atom_sites_solution_secondary difmap
_audit_creation_method SHELXL
_cell_angle_alpha 87.6670(10)
_cell_angle_beta 79.4380(10)
_cell_angle_gamma 72.6840(10)
_cell_formula_units_Z 2
_cell_length_a 12.5325(4)
_cell_length_b 13.1258(4)
_cell_length_c 14.8161(5)
_cell_measurement_temperature 293(2)
_cell_volume 2287.10(13)
_computing_structure_refinement 'SHELXL-97 (Sheldrick, 1993)'
_computing_structure_solution 'SHELXS-86 (Sheldrick, 1990)'
_diffrn_ambient_temperature 173(2)
_diffrn_measurement_device 'Siemens P4'
_diffrn_measurement_method 'SMART-CCD area detector'
_diffrn_radiation_monochromator graphite
_diffrn_radiation_source 'fine-focus sealed tube'
_diffrn_radiation_type MoK\a
_diffrn_radiation_wavelength 0.71073
_diffrn_reflns_av_R_equivalents 0.0198
_diffrn_reflns_av_sigmaI/netI 0.0362
_diffrn_reflns_limit_h_max 16
_diffrn_reflns_limit_h_min -16
_diffrn_reflns_limit_k_max 16
_diffrn_reflns_limit_k_min -16
_diffrn_reflns_limit_l_max 18
_diffrn_reflns_limit_l_min -16
_diffrn_reflns_number 13222
_diffrn_reflns_theta_max 29.11
_diffrn_reflns_theta_min 1.63
_exptl_absorpt_coefficient_mu 0.762
_exptl_absorpt_correction_type SADABS
_exptl_crystal_colour yellow
_exptl_crystal_density_diffrn 1.275
_exptl_crystal_description cuboid
_exptl_crystal_F_000 912
_exptl_crystal_size_max .30
_exptl_crystal_size_mid .30
_exptl_crystal_size_min .20
_refine_diff_density_max 0.335
_refine_diff_density_min -0.346
_refine_diff_density_rms 0.055
_refine_ls_extinction_coef none
_refine_ls_extinction_method none
_refine_ls_goodness_of_fit_all 1.092
_refine_ls_goodness_of_fit_obs 1.110
_refine_ls_hydrogen_treatment riding
_refine_ls_matrix_type full
_refine_ls_number_parameters 460
_refine_ls_number_reflns 7128
_refine_ls_number_restraints 0
_refine_ls_restrained_S_all 1.092
_refine_ls_restrained_S_obs 1.110
_refine_ls_R_factor_all 0.0400
_refine_ls_R_factor_obs 0.0304
_refine_ls_shift/esd_max 0.001
_refine_ls_shift/esd_mean 0.000
_refine_ls_structure_factor_coef Fsqd
_refine_ls_weighting_details 'w=1/[\s^2^(Fo^2^)+(0.0148P)^2^+1.9136P] where P=(Fo^2^+2Fc^2^)/3'
_refine_ls_weighting_scheme calc
_refine_ls_wR_factor_all 0.0692
_refine_ls_wR_factor_obs 0.0649
_reflns_number_observed 6136
_reflns_number_total 7128
_reflns_observed_criterion >2sigma(I)
_cod_data_source_file ic981132k_3.cif
_cod_data_source_block snpc4
_cod_depositor_comments
;
The following automatic conversions were performed:

'_refine_ls_weighting_scheme' value 'calc
w=1/[\s^2^(Fo^2^)+(0.0148P)^2^+1.9136P] where P=(Fo^2^+2Fc^2^)/3' was
changed to 'calc'. New tag '_refine_ls_weighting_details' was
created. The value of the new tag was set to
'w=1/[\s^2^(Fo^2^)+(0.0148P)^2^+1.9136P] where P=(Fo^2^+2Fc^2^)/3'.

Automatic conversion script
Id: cif_fix_values 3143 2015-03-26 13:38:13Z robertas 
;
_cod_database_code 4322097

loop_
_symmetry_equiv_pos_as_xyz
'x, y, z'
'-x, -y, -z'

loop_
_atom_site_aniso_label
_atom_site_aniso_U_11
_atom_site_aniso_U_22
_atom_site_aniso_U_33
_atom_site_aniso_U_23
_atom_site_aniso_U_13
_atom_site_aniso_U_12
Sn 0.02735(11) 0.02861(10) 0.02788(13) 0.00176(8) -0.00503(9) -0.00915(8)
P1 0.0251(4) 0.0353(4) 0.0244(5) -0.0014(3) -0.0048(3) -0.0045(3)
P2 0.0285(4) 0.0345(4) 0.0317(5) 0.0079(4) -0.0069(4) -0.0083(3)
Si12 0.0234(4) 0.0351(4) 0.0445(6) 0.0004(4) 0.0007(4) -0.0114(3)
Si13 0.0353(5) 0.0426(5) 0.0364(6) 0.0135(4) -0.0037(4) -0.0114(4)
Si22 0.0300(5) 0.0388(4) 0.0460(7) 0.0006(4) -0.0122(4) -0.0116(4)
Si23 0.0421(5) 0.0333(4) 0.0341(6) 0.0006(4) -0.0076(4) -0.0081(4)
C11 0.0234(15) 0.0295(14) 0.031(2) -0.0055(14) -0.0062(14) -0.0072(12)
C12 0.0251(15) 0.0280(13) 0.031(2) -0.0028(14) -0.0021(14) -0.0122(12)
C13 0.0260(15) 0.0271(13) 0.027(2) 0.0021(13) -0.0054(14) -0.0094(11)
C14 0.0252(15) 0.0267(13) 0.025(2) -0.0029(13) -0.0029(13) -0.0059(11)
C111 0.0229(15) 0.042(2) 0.029(2) -0.0092(15) -0.0038(14) -0.0029(13)
C112 0.031(2) 0.051(2) 0.034(2) -0.001(2) -0.010(2) -0.0063(14)
C113 0.038(2) 0.061(2) 0.043(3) -0.002(2) -0.013(2) 0.005(2)
C114 0.042(2) 0.077(3) 0.057(3) -0.013(2) -0.028(2) 0.005(2)
C115 0.037(2) 0.075(3) 0.068(3) -0.023(2) -0.024(2) -0.011(2)
C116 0.036(2) 0.051(2) 0.052(3) -0.010(2) -0.017(2) -0.011(2)
C141 0.026(2) 0.041(2) 0.026(2) 0.0095(15) -0.0008(14) -0.0039(13)
C142 0.040(2) 0.068(2) 0.028(2) 0.001(2) -0.001(2) 0.013(2)
C143 0.049(3) 0.108(4) 0.041(3) 0.015(3) 0.007(2) 0.034(2)
C144 0.029(2) 0.115(4) 0.065(3) 0.045(3) -0.004(2) 0.005(2)
C145 0.038(2) 0.079(3) 0.072(3) 0.040(2) -0.027(2) -0.023(2)
C146 0.032(2) 0.048(2) 0.050(2) 0.018(2) -0.014(2) -0.0123(15)
C121 0.041(2) 0.049(2) 0.048(2) -0.002(2) 0.005(2) -0.014(2)
C122 0.041(2) 0.059(2) 0.073(3) 0.003(2) -0.004(2) -0.029(2)
C123 0.033(2) 0.047(2) 0.063(3) 0.004(2) 0.005(2) -0.002(2)
C131 0.072(3) 0.105(4) 0.042(3) 0.007(2) -0.020(2) -0.030(3)
C132 0.053(2) 0.051(2) 0.068(3) 0.025(2) 0.000(2) -0.017(2)
C133 0.047(2) 0.051(2) 0.080(3) 0.035(2) -0.007(2) -0.005(2)
C21 0.025(2) 0.0277(14) 0.034(2) 0.0038(14) -0.0037(14) -0.0086(12)
C22 0.028(2) 0.0272(13) 0.033(2) 0.0024(13) -0.0045(14) -0.0085(12)
C23 0.028(2) 0.0237(13) 0.034(2) -0.0015(13) -0.0030(14) -0.0054(12)
C24 0.028(2) 0.0258(13) 0.033(2) 0.0040(13) -0.0039(14) -0.0058(12)
C211 0.028(2) 0.0324(15) 0.031(2) 0.0010(15) -0.0027(14) -0.0126(13)
C212 0.030(2) 0.037(2) 0.038(2) 0.002(2) -0.006(2) -0.0119(14)
C213 0.029(2) 0.035(2) 0.055(3) -0.008(2) -0.004(2) -0.0063(14)
C214 0.035(2) 0.053(2) 0.052(3) -0.018(2) 0.007(2) -0.013(2)
C215 0.048(2) 0.058(2) 0.034(2) 0.000(2) 0.003(2) -0.020(2)
C216 0.039(2) 0.039(2) 0.038(2) 0.003(2) -0.004(2) -0.014(2)
C241 0.030(2) 0.0317(15) 0.035(2) 0.0098(14) -0.0054(14) -0.0012(12)
C242 0.033(2) 0.041(2) 0.055(3) 0.009(2) -0.008(2) -0.0064(14)
C243 0.033(2) 0.064(2) 0.074(3) 0.017(2) -0.009(2) -0.004(2)
C244 0.039(2) 0.060(2) 0.064(3) 0.019(2) 0.013(2) 0.015(2)
C245 0.060(3) 0.041(2) 0.051(3) 0.004(2) 0.001(2) 0.011(2)
C246 0.047(2) 0.036(2) 0.044(2) 0.005(2) -0.009(2) -0.0029(15)
C221 0.042(2) 0.048(2) 0.067(3) 0.005(2) -0.024(2) -0.011(2)
C222 0.036(2) 0.075(3) 0.061(3) 0.005(2) -0.012(2) -0.024(2)
C223 0.051(2) 0.050(2) 0.072(3) -0.006(2) -0.018(2) -0.022(2)
C231 0.062(2) 0.047(2) 0.038(2) 0.004(2) -0.015(2) -0.011(2)
C232 0.069(3) 0.045(2) 0.054(3) -0.013(2) -0.017(2) -0.007(2)
C233 0.050(2) 0.061(2) 0.043(2) 0.005(2) 0.005(2) -0.015(2)

loop_
_atom_site_label
_atom_site_type_symbol
_atom_site_fract_x
_atom_site_fract_y
_atom_site_fract_z
_atom_site_U_iso_or_equiv
_atom_site_thermal_displace_type
_atom_site_occupancy
_atom_site_calc_flag
_atom_site_refinement_flags
_atom_site_disorder_group
Sn Sn 0.80769(2) 0.76318(2) 0.716533(15) 0.02778(7) Uani 1 d . .
P1 P 0.85281(6) 0.59544(6) 0.59818(6) 0.0292(2) Uani 1 d . .
P2 P 0.79714(6) 0.93761(6) 0.60074(6) 0.0318(2) Uani 1 d . .
Si12 Si 0.54395(7) 0.64752(7) 0.82074(7) 0.0346(2) Uani 1 d . .
Si13 Si 0.81969(8) 0.46511(7) 0.88283(7) 0.0389(2) Uani 1 d . .
Si22 Si 1.09081(7) 0.89327(7) 0.74591(7) 0.0373(2) Uani 1 d . .
Si23 Si 0.79842(8) 0.97495(7) 0.89969(7) 0.0371(2) Uani 1 d . .
C11 C 0.7074(2) 0.6306(2) 0.6525(2) 0.0277(7) Uani 1 d . .
C12 C 0.6908(2) 0.6014(2) 0.7456(2) 0.0272(7) Uani 1 d . .
C13 C 0.7986(2) 0.5447(2) 0.7741(2) 0.0263(7) Uani 1 d . .
C14 C 0.8914(2) 0.5399(2) 0.7031(2) 0.0262(6) Uani 1 d . .
C111 C 0.6168(2) 0.6738(2) 0.5956(2) 0.0323(7) Uani 1 d . .
C112 C 0.6028(3) 0.7703(3) 0.5504(2) 0.0394(8) Uani 1 d . .
H11A H 0.6496(3) 0.8119(3) 0.5566(2) 0.047 Uiso 1 calc R .
C113 C 0.5200(3) 0.8059(3) 0.4961(3) 0.0509(10) Uani 1 d . .
H11B H 0.5113(3) 0.8712(3) 0.4669(3) 0.061 Uiso 1 calc R .
C114 C 0.4506(3) 0.7448(3) 0.4853(3) 0.0604(11) Uani 1 d . .
H11C H 0.3951(3) 0.7687(3) 0.4491(3) 0.072 Uiso 1 calc R .
C115 C 0.4643(3) 0.6485(3) 0.5285(3) 0.0586(11) Uani 1 d . .
H11D H 0.4181(3) 0.6068(3) 0.5210(3) 0.070 Uiso 1 calc R .
C116 C 0.5467(3) 0.6124(3) 0.5835(3) 0.0453(9) Uani 1 d . .
H11E H 0.5550(3) 0.5470(3) 0.6124(3) 0.054 Uiso 1 calc R .
C141 C 1.0145(2) 0.4911(2) 0.7061(2) 0.0330(7) Uani 1 d . .
C142 C 1.0777(3) 0.4081(3) 0.6466(2) 0.0525(10) Uani 1 d . .
H14A H 1.0425(3) 0.3803(3) 0.6078(2) 0.063 Uiso 1 calc R .
C143 C 1.1944(4) 0.3655(4) 0.6446(3) 0.081(2) Uani 1 d . .
H14B H 1.2363(4) 0.3090(4) 0.6047(3) 0.097 Uiso 1 calc R .
C144 C 1.2475(3) 0.4061(4) 0.7004(3) 0.078(2) Uani 1 d . .
H14C H 1.3255(3) 0.3783(4) 0.6977(3) 0.093 Uiso 1 calc R .
C145 C 1.1860(3) 0.4877(3) 0.7606(3) 0.0605(12) Uani 1 d . .
H14D H 1.2220(3) 0.5148(3) 0.7991(3) 0.073 Uiso 1 calc R .
C146 C 1.0690(3) 0.5303(3) 0.7640(3) 0.0430(9) Uani 1 d . .
H14E H 1.0273(3) 0.5853(3) 0.8055(3) 0.052 Uiso 1 calc R .
C121 C 0.5516(3) 0.6778(3) 0.9416(2) 0.0475(9) Uani 1 d . .
H12A H 0.5941(3) 0.6145(3) 0.9685(2) 0.071 Uiso 1 calc R .
H12B H 0.4761(3) 0.7022(3) 0.9768(2) 0.071 Uiso 1 calc R .
H12C H 0.5884(3) 0.7324(3) 0.9413(2) 0.071 Uiso 1 calc R .
C122 C 0.4618(3) 0.5495(3) 0.8182(3) 0.0555(10) Uani 1 d . .
H12D H 0.5040(3) 0.4810(3) 0.8376(3) 0.083 Uiso 1 calc R .
H12E H 0.4494(3) 0.5434(3) 0.7568(3) 0.083 Uiso 1 calc R .
H12F H 0.3899(3) 0.5738(3) 0.8588(3) 0.083 Uiso 1 calc R .
C123 C 0.4589(3) 0.7797(3) 0.7827(3) 0.0519(10) Uani 1 d . .
H12G H 0.4495(3) 0.7736(3) 0.7205(3) 0.078 Uiso 1 calc R .
H12H H 0.4979(3) 0.8318(3) 0.7863(3) 0.078 Uiso 1 calc R .
H12I H 0.3857(3) 0.8015(3) 0.8219(3) 0.078 Uiso 1 calc R .
C131 C 0.8356(4) 0.5464(4) 0.9775(3) 0.0711(13) Uani 1 d . .
H13A H 0.7708(4) 0.6086(4) 0.9894(3) 0.107 Uiso 1 calc R .
H13B H 0.9033(4) 0.5678(4) 0.9598(3) 0.107 Uiso 1 calc R .
H13C H 0.8408(4) 0.5045(4) 1.0321(3) 0.107 Uiso 1 calc R .
C132 C 0.7006(3) 0.4046(3) 0.9193(3) 0.0591(11) Uani 1 d . .
H13D H 0.6948(3) 0.3635(3) 0.8692(3) 0.089 Uiso 1 calc R .
H13E H 0.6306(3) 0.4603(3) 0.9366(3) 0.089 Uiso 1 calc R .
H13F H 0.7156(3) 0.3589(3) 0.9707(3) 0.089 Uiso 1 calc R .
C133 C 0.9479(3) 0.3447(3) 0.8620(3) 0.0625(12) Uani 1 d . .
H13G H 0.9416(3) 0.3016(3) 0.8136(3) 0.094 Uiso 1 calc R .
H13H H 0.9527(3) 0.3038(3) 0.9171(3) 0.094 Uiso 1 calc R .
H13I H 1.0150(3) 0.3671(3) 0.8447(3) 0.094 Uiso 1 calc R .
C21 C 0.9368(2) 0.8795(2) 0.6252(2) 0.0288(7) Uani 1 d . .
C22 C 0.9461(2) 0.9038(2) 0.7150(2) 0.0293(7) Uani 1 d . .
C23 C 0.8369(2) 0.9647(2) 0.7688(2) 0.0291(7) Uani 1 d . .
C24 C 0.7509(2) 0.9921(2) 0.7143(2) 0.0297(7) Uani 1 d . .
C211 C 1.0262(2) 0.8134(2) 0.5534(2) 0.0299(7) Uani 1 d . .
C212 C 1.0941(2) 0.7114(2) 0.5715(2) 0.0345(8) Uani 1 d . .
H21A H 1.0857(2) 0.6858(2) 0.6310(2) 0.041 Uiso 1 calc R .
C213 C 1.1726(3) 0.6484(3) 0.5037(3) 0.0408(8) Uani 1 d . .
H21B H 1.2155(3) 0.5807(3) 0.5177(3) 0.049 Uiso 1 calc R .
C214 C 1.1885(3) 0.6847(3) 0.4146(3) 0.0481(9) Uani 1 d . .
H21C H 1.2423(3) 0.6422(3) 0.3689(3) 0.058 Uiso 1 calc R .
C215 C 1.1231(3) 0.7853(3) 0.3947(3) 0.0468(9) Uani 1 d . .
H21D H 1.1331(3) 0.8107(3) 0.3352(3) 0.056 Uiso 1 calc R .
C216 C 1.0429(3) 0.8485(3) 0.4630(2) 0.0384(8) Uani 1 d . .
H21E H 0.9992(3) 0.9157(3) 0.4483(2) 0.046 Uiso 1 calc R .
C241 C 0.6324(2) 1.0606(2) 0.7433(2) 0.0344(7) Uani 1 d . .
C242 C 0.5404(3) 1.0296(3) 0.7265(3) 0.0443(9) Uani 1 d . .
H24A H 0.5538(3) 0.9663(3) 0.6943(3) 0.053 Uiso 1 calc R .
C243 C 0.4293(3) 1.0913(3) 0.7569(3) 0.0600(11) Uani 1 d . .
H24B H 0.3690(3) 1.0690(3) 0.7459(3) 0.072 Uiso 1 calc R .
C244 C 0.4090(3) 1.1857(3) 0.8033(3) 0.0646(12) Uani 1 d . .
H24C H 0.3347(3) 1.2260(3) 0.8257(3) 0.078 Uiso 1 calc R .
C245 C 0.4980(3) 1.2210(3) 0.8167(3) 0.0578(11) Uani 1 d . .
H24D H 0.4837(3) 1.2863(3) 0.8459(3) 0.069 Uiso 1 calc R .
C246 C 0.6095(3) 1.1588(2) 0.7866(2) 0.0449(9) Uani 1 d . .
H24E H 0.6693(3) 1.1832(2) 0.7955(2) 0.054 Uiso 1 calc R .
C221 C 1.1578(3) 0.7647(3) 0.8009(3) 0.0513(10) Uani 1 d . .
H22A H 1.1066(3) 0.7541(3) 0.8546(3) 0.077 Uiso 1 calc R .
H22B H 1.2271(3) 0.7674(3) 0.8180(3) 0.077 Uiso 1 calc R .
H22C H 1.1739(3) 0.7066(3) 0.7583(3) 0.077 Uiso 1 calc R .
C222 C 1.1935(3) 0.9094(3) 0.6424(3) 0.0551(10) Uani 1 d . .
H22D H 1.2060(3) 0.8526(3) 0.5992(3) 0.083 Uiso 1 calc R .
H22E H 1.2642(3) 0.9072(3) 0.6600(3) 0.083 Uiso 1 calc R .
H22F H 1.1633(3) 0.9767(3) 0.6147(3) 0.083 Uiso 1 calc R .
C223 C 1.0771(3) 1.0088(3) 0.8211(3) 0.0546(10) Uani 1 d . .
H22G H 1.0249(3) 1.0072(3) 0.8769(3) 0.082 Uiso 1 calc R .
H22H H 1.0492(3) 1.0742(3) 0.7897(3) 0.082 Uiso 1 calc R .
H22I H 1.1500(3) 1.0046(3) 0.8352(3) 0.082 Uiso 1 calc R .
C231 C 0.8969(3) 0.8626(3) 0.9531(3) 0.0494(9) Uani 1 d . .
H23A H 0.9733(3) 0.8663(3) 0.9356(3) 0.074 Uiso 1 calc R .
H23B H 0.8926(3) 0.7958(3) 0.9325(3) 0.074 Uiso 1 calc R .
H23C H 0.8753(3) 0.8681(3) 1.0188(3) 0.074 Uiso 1 calc R .
C232 C 0.7941(3) 1.1044(3) 0.9511(3) 0.0571(10) Uani 1 d . .
H23D H 0.8661(3) 1.1177(3) 0.9318(3) 0.086 Uiso 1 calc R .
H23E H 0.7786(3) 1.1006(3) 1.0169(3) 0.086 Uiso 1 calc R .
H23F H 0.7355(3) 1.1612(3) 0.9310(3) 0.086 Uiso 1 calc R .
C233 C 0.6557(3) 0.9555(3) 0.9406(3) 0.0533(10) Uani 1 d . .
H23G H 0.5991(3) 1.0104(3) 0.9162(3) 0.080 Uiso 1 calc R .
H23H H 0.6388(3) 0.9591(3) 1.0065(3) 0.080 Uiso 1 calc R .
H23I H 0.6561(3) 0.8869(3) 0.9201(3) 0.080 Uiso 1 calc R .

loop_
_atom_type_symbol
_atom_type_description
_atom_type_scat_dispersion_real
_atom_type_scat_dispersion_imag
_atom_type_scat_source
C C 0.0033 0.0016 'International Tables Vol C Tables 4.2.6.8 and 6.1.1.4'
H H 0.0000 0.0000 'International Tables Vol C Tables 4.2.6.8 and 6.1.1.4'
Si Si 0.0817 0.0704 'International Tables Vol C Tables 4.2.6.8 and 6.1.1.4'
P P 0.1023 0.0942 'International Tables Vol C Tables 4.2.6.8 and 6.1.1.4'
Sn Sn -0.6537 1.4246 'International Tables Vol C Tables 4.2.6.8 and 6.1.1.4'

loop_
_geom_angle_atom_site_label_1
_geom_angle_atom_site_label_2
_geom_angle_atom_site_label_3
_geom_angle
_geom_angle_site_symmetry_1
_geom_angle_site_symmetry_3
_geom_angle_publ_flag
P1 Sn P2 103.52(3) . . ?
C14 P1 C11 89.02(14) . . ?
C14 P1 Sn 73.61(9) . . ?
C11 P1 Sn 70.53(9) . . ?
C24 P2 C21 89.76(14) . . ?
C24 P2 Sn 74.27(9) . . ?
C21 P2 Sn 68.21(9) . . ?
C123 Si12 C121 102.2(2) . . ?
C123 Si12 C122 108.2(2) . . ?
C121 Si12 C122 111.1(2) . . ?
C123 Si12 C12 111.03(14) . . ?
C121 Si12 C12 111.92(14) . . ?
C122 Si12 C12 111.94(15) . . ?
C131 Si13 C133 108.0(2) . . ?
C131 Si13 C132 111.6(2) . . ?
C133 Si13 C132 102.6(2) . . ?
C131 Si13 C13 112.5(2) . . ?
C133 Si13 C13 111.8(2) . . ?
C132 Si13 C13 109.95(15) . . ?
C222 Si22 C223 103.5(2) . . ?
C222 Si22 C221 107.6(2) . . ?
C223 Si22 C221 110.3(2) . . ?
C222 Si22 C22 110.96(15) . . ?
C223 Si22 C22 109.49(15) . . ?
C221 Si22 C22 114.47(13) . . ?
C233 Si23 C231 103.7(2) . . ?
C233 Si23 C232 106.6(2) . . ?
C231 Si23 C232 109.1(2) . . ?
C233 Si23 C23 110.7(2) . . ?
C231 Si23 C23 110.62(15) . . ?
C232 Si23 C23 115.5(2) . . ?
C12 C11 C111 126.5(3) . . ?
C12 C11 P1 113.8(2) . . ?
C111 C11 P1 119.2(2) . . ?
C11 C12 C13 111.4(3) . . ?
C11 C12 Si12 120.5(2) . . ?
C13 C12 Si12 127.7(2) . . ?
C14 C13 C12 111.4(3) . . ?
C14 C13 Si13 120.5(2) . . ?
C12 C13 Si13 127.4(2) . . ?
C13 C14 C141 127.5(3) . . ?
C13 C14 P1 114.2(2) . . ?
C141 C14 P1 118.2(2) . . ?
C112 C111 C116 118.0(3) . . ?
C112 C111 C11 123.0(3) . . ?
C116 C111 C11 118.9(3) . . ?
C113 C112 C111 121.2(3) . . ?
C114 C113 C112 120.2(4) . . ?
C115 C114 C113 119.4(3) . . ?
C114 C115 C116 120.7(3) . . ?
C115 C116 C111 120.5(3) . . ?
C142 C141 C146 118.7(3) . . ?
C142 C141 C14 119.4(3) . . ?
C146 C141 C14 121.9(3) . . ?
C141 C142 C143 120.3(4) . . ?
C144 C143 C142 120.6(4) . . ?
C143 C144 C145 120.0(4) . . ?
C144 C145 C146 120.0(4) . . ?
C141 C146 C145 120.5(4) . . ?
C22 C21 C211 128.2(3) . . ?
C22 C21 P2 112.8(2) . . ?
C211 C21 P2 119.0(2) . . ?
C21 C22 C23 112.5(2) . . ?
C21 C22 Si22 121.0(2) . . ?
C23 C22 Si22 124.2(2) . . ?
C24 C23 C22 111.0(3) . . ?
C24 C23 Si23 120.7(2) . . ?
C22 C23 Si23 126.2(2) . . ?
C23 C24 C241 126.2(3) . . ?
C23 C24 P2 113.7(2) . . ?
C241 C24 P2 120.1(2) . . ?
C216 C211 C212 116.9(3) . . ?
C216 C211 C21 121.1(3) . . ?
C212 C211 C21 122.0(3) . . ?
C213 C212 C211 121.7(3) . . ?
C212 C213 C214 120.6(3) . . ?
C215 C214 C213 118.9(4) . . ?
C214 C215 C216 120.4(4) . . ?
C215 C216 C211 121.4(3) . . ?
C246 C241 C242 117.8(3) . . ?
C246 C241 C24 121.0(3) . . ?
C242 C241 C24 121.2(3) . . ?
C243 C242 C241 121.3(3) . . ?
C244 C243 C242 119.6(4) . . ?
C243 C244 C245 120.4(4) . . ?
C244 C245 C246 120.0(4) . . ?
C245 C246 C241 120.8(3) . . ?

loop_
_geom_bond_atom_site_label_1
_geom_bond_atom_site_label_2
_geom_bond_distance
_geom_bond_site_symmetry_2
_geom_bond_publ_flag
Sn P1 2.7298(8) . ?
Sn P2 2.7902(8) . ?
P1 C14 1.777(3) . ?
P1 C11 1.781(3) . ?
P2 C24 1.781(3) . ?
P2 C21 1.786(3) . ?
Si12 C123 1.872(3) . ?
Si12 C121 1.875(4) . ?
Si12 C122 1.878(3) . ?
Si12 C12 1.906(3) . ?
Si13 C131 1.870(4) . ?
Si13 C133 1.876(4) . ?
Si13 C132 1.877(3) . ?
Si13 C13 1.900(3) . ?
Si22 C222 1.861(4) . ?
Si22 C223 1.866(4) . ?
Si22 C221 1.874(3) . ?
Si22 C22 1.916(3) . ?
Si23 C233 1.869(4) . ?
Si23 C231 1.872(3) . ?
Si23 C232 1.872(3) . ?
Si23 C23 1.910(3) . ?
C11 C12 1.412(4) . ?
C11 C111 1.500(4) . ?
C12 C13 1.463(4) . ?
C13 C14 1.405(4) . ?
C14 C141 1.492(4) . ?
C111 C112 1.387(4) . ?
C111 C116 1.395(4) . ?
C112 C113 1.388(4) . ?
C113 C114 1.379(5) . ?
C114 C115 1.372(6) . ?
C115 C116 1.392(4) . ?
C141 C142 1.378(5) . ?
C141 C146 1.389(4) . ?
C142 C143 1.397(5) . ?
C143 C144 1.364(7) . ?
C144 C145 1.367(6) . ?
C145 C146 1.397(4) . ?
C21 C22 1.414(4) . ?
C21 C211 1.483(4) . ?
C22 C23 1.466(4) . ?
C23 C24 1.417(4) . ?
C24 C241 1.483(4) . ?
C211 C216 1.398(4) . ?
C211 C212 1.402(4) . ?
C212 C213 1.371(5) . ?
C213 C214 1.385(5) . ?
C214 C215 1.383(5) . ?
C215 C216 1.386(5) . ?
C241 C246 1.391(4) . ?
C241 C242 1.397(4) . ?
C242 C243 1.388(5) . ?
C243 C244 1.375(6) . ?
C244 C245 1.376(6) . ?
C245 C246 1.393(5) . ?
